data_4517050
loop_
_publ_author_name
'Di Salvo, Florencia'
'Teixidor, Francesc'
'Vi\~nas, Clara'
'Planas, Jos\'e Giner'
'Light, Mark E.'
'Hursthouse, Michael B.'
'Aliaga-Alcalde, N\'uria'

_publ_section_title
;
 Metallosupramolecular Chemistry of Novel Chiral closo-o-Carboranylalcohol
 Pyridine and Quinoline Ligands: Syntheses, Characterization, and
 Properties of Cobalt Complexes
;
_journal_issue 11
_journal_name_full 'Crystal Growth &amp; Design'
_journal_page_first 5720
_journal_paper_doi 10.1021/cg301249a
_journal_volume 12
_journal_year 2012
_chemical_compound_source 'Jose Giner Planas'
_chemical_formula_sum 'C16 H34 B20 Cl2 Co N2 O2'
_chemical_formula_weight 632.48
_space_group_IT_number 54
_space_group_name_Hall '-P 2a 2ac'
_space_group_name_H-M_alt 'P c c a'
_symmetry_cell_setting orthorhombic
_symmetry_space_group_name_H-M 'P c c a'
_atom_sites_solution_hydrogens geom
_atom_sites_solution_primary direct
_atom_sites_solution_secondary difmap
_audit_creation_method SHELXL-97
_cell_angle_alpha 90.00
_cell_angle_beta 90.00
_cell_angle_gamma 90.00
_cell_formula_units_Z 4
_cell_length_a 21.5590(10)
_cell_length_b 13.4149(7)
_cell_length_c 11.4446(4)
_cell_measurement_reflns_used 42223
_cell_measurement_temperature 120(2)
_cell_measurement_theta_max 27.48
_cell_measurement_theta_min 2.91
_cell_volume 3309.9(3)
_computing_cell_refinement 'DENZO (Otwinowski & Minor, 1997) & COLLECT (Hooft, R.W.W., 1998)'
_computing_data_collection 'COLLECT (Hooft, R.W.W., 1998)'
_computing_data_reduction 'DENZO (Otwinowski & Minor, 1997) & COLLECT (Hooft, R.W.W., 1998)'
_computing_molecular_graphics
;
Images generated using CrystalMaker: a crystal and molecular 
structures program for Mac and Windows. CrystalMaker Software Ltd, 
Oxford, England (www.crystalmaker.com)
;
_computing_publication_material 'WINGX (Farrugia, 1998)'
_computing_structure_refinement 'SHELXL-97 (Sheldrick, 2008)'
_computing_structure_solution 'SHELXS-97 (Sheldrick, 1997)'
_diffrn_ambient_temperature 120(2)
_diffrn_detector_area_resol_mean 9.091
_diffrn_measured_fraction_theta_full 0.994
_diffrn_measured_fraction_theta_max 0.994
_diffrn_measurement_device_type 'Bruker-Nonius CCD camera on \k-goniostat'
_diffrn_measurement_method '\f & \w scans to fill the asymmetric unit'
_diffrn_radiation_monochromator '10cm confocal mirrors'
_diffrn_radiation_source 'Bruker Nonius FR591 Rotating Anode'
_diffrn_radiation_type MoK\a
_diffrn_radiation_wavelength 0.71073
_diffrn_reflns_av_R_equivalents 0.0000
_diffrn_reflns_av_sigmaI/netI 0.0493
_diffrn_reflns_limit_h_max 25
_diffrn_reflns_limit_h_min 0
_diffrn_reflns_limit_k_max 15
_diffrn_reflns_limit_k_min 0
_diffrn_reflns_limit_l_max 13
_diffrn_reflns_limit_l_min 0
_diffrn_reflns_number 2902
_diffrn_reflns_theta_full 25.03
_diffrn_reflns_theta_max 25.03
_diffrn_reflns_theta_min 3.01
_diffrn_standards_number 0
_exptl_absorpt_coefficient_mu 0.702
_exptl_absorpt_correction_T_max 0.9861
_exptl_absorpt_correction_T_min 0.8841
_exptl_absorpt_correction_type multi-scan
_exptl_absorpt_process_details
;
SADABS V2.10 (Sheldrick, G.M., 2003)
;
_exptl_crystal_colour 'Pale Purple'
_exptl_crystal_density_diffrn 1.269
_exptl_crystal_density_method 'not measured'
_exptl_crystal_description Lath
_exptl_crystal_F_000 1284
_exptl_crystal_size_max 0.18
_exptl_crystal_size_mid 0.06
_exptl_crystal_size_min 0.02
_refine_diff_density_max 0.648
_refine_diff_density_min -0.373
_refine_diff_density_rms 0.088
_refine_ls_extinction_method none
_refine_ls_goodness_of_fit_ref 1.178
_refine_ls_hydrogen_treatment mixed
_refine_ls_matrix_type full
_refine_ls_number_parameters 199
_refine_ls_number_reflns 2902
_refine_ls_number_restraints 0
_refine_ls_restrained_S_all 1.178
_refine_ls_R_factor_all 0.0819
_refine_ls_R_factor_gt 0.0654
_refine_ls_shift/su_max 0.000
_refine_ls_shift/su_mean 0.000
_refine_ls_structure_factor_coef Fsqd
_refine_ls_weighting_details 'calc w=1/[\s^2^(Fo^2^)+(0.0298P)^2^+13.4282P] where P=(Fo^2^+2Fc^2^)/3'
_refine_ls_weighting_scheme calc
_refine_ls_wR_factor_gt 0.1413
_refine_ls_wR_factor_ref 0.1479
_reflns_number_gt 2415
_reflns_number_total 2902
_reflns_threshold_expression >2\s(I)
_cod_data_source_file cg301249a_si_002.cif
_cod_data_source_block 3a
_cod_depositor_comments
;
The following automatic conversions were performed:

data item '_symmetry_cell_setting' value 'Orthorhombic' was changed
to 'orthorhombic' in accordance with the
/home/saulius/struct/COD-crude-data/automatic-downloads/DataCite-retrospective/ACS/depositions/lib/dictionaries/cif_core.dic
dictionary named 'cif_core.dic' version 2.4.2 last updated on
2011-04-26.

Automatic conversion script
Id: cif_fix_values 6909 2019-04-08 15:41:33Z antanas 

The following automatic conversions were performed:

data name '_iucr_refine_instruction_details' was replaced with
'_iucr_refine_instructions_details' as specified in the replacement
file 'data/replacement-values/replacement_tags.lst'.

Automatic conversion script
Id: cif_correct_tags 9268 2022-04-12 08:56:07Z antanas 
;
_cod_original_sg_symbol_H-M Pcca
_cod_database_code 4517050

loop_
_symmetry_equiv_pos_as_xyz
'x, y, z'
'-x+1/2, -y, z'
'-x, y, -z+1/2'
'x+1/2, -y, -z+1/2'
'-x, -y, -z'
'x-1/2, y, -z'
'x, -y, z-1/2'
'-x-1/2, y, z-1/2'

loop_
_atom_site_label
_atom_site_type_symbol
_atom_site_fract_x
_atom_site_fract_y
_atom_site_fract_z
_atom_site_U_iso_or_equiv
_atom_site_adp_type
_atom_site_occupancy
_atom_site_symmetry_multiplicity
_atom_site_calc_flag
_atom_site_refinement_flags
Co1 Co 0.2500 0.5000 0.15979(7) 0.0190(2) Uani 1 2 d S
Cl1 Cl 0.31942(5) 0.43895(8) 0.30570(9) 0.0225(3) Uani 1 1 d .
O1 O 0.29989(14) 0.4192(2) 0.0187(3) 0.0216(7) Uani 1 1 d .
N1 N 0.19444(16) 0.3732(3) 0.1192(3) 0.0215(8) Uani 1 1 d .
C1 C 0.3242(2) 0.2415(3) 0.0152(4) 0.0223(10) Uani 1 1 d .
C2 C 0.3784(2) 0.2681(4) 0.1101(4) 0.0266(10) Uani 1 1 d .
H2 H 0.3785 0.3422 0.1552 0.032 Uiso 1 1 calc R
C3 C 0.2766(2) 0.3245(3) -0.0152(4) 0.0219(10) Uani 1 1 d .
H3 H 0.2719 0.3253 -0.1021 0.026 Uiso 1 1 calc R
C4 C 0.2125(2) 0.3085(3) 0.0365(4) 0.0210(10) Uani 1 1 d .
C5 C 0.1740(2) 0.2339(3) -0.0053(4) 0.0243(10) Uani 1 1 d .
H5 H 0.1874 0.1912 -0.0665 0.029 Uiso 1 1 calc R
C6 C 0.1161(2) 0.2226(3) 0.0433(4) 0.0289(11) Uani 1 1 d .
H6 H 0.0894 0.1705 0.0178 0.035 Uiso 1 1 calc R
C7 C 0.0972(2) 0.2875(4) 0.1291(4) 0.0294(11) Uani 1 1 d .
H7 H 0.0574 0.2811 0.1640 0.035 Uiso 1 1 calc R
C8 C 0.1371(2) 0.3620(3) 0.1635(4) 0.0263(10) Uani 1 1 d .
H8 H 0.1235 0.4077 0.2214 0.032 Uiso 1 1 calc R
B3 B 0.3979(2) 0.2662(4) -0.0346(5) 0.0270(12) Uani 1 1 d .
H3A H 0.4108 0.3333 -0.0874 0.032 Uiso 1 1 calc R
B4 B 0.3534(3) 0.1667(4) -0.0938(5) 0.0286(12) Uani 1 1 d .
H4 H 0.3369 0.1672 -0.1866 0.034 Uiso 1 1 calc R
B5 B 0.3069(3) 0.1168(4) 0.0207(5) 0.0260(12) Uani 1 1 d .
H5A H 0.2599 0.0847 0.0029 0.031 Uiso 1 1 calc R
B6 B 0.3216(3) 0.1847(4) 0.1509(5) 0.0290(12) Uani 1 1 d .
H6A H 0.2849 0.1983 0.2184 0.035 Uiso 1 1 calc R
B7 B 0.4478(3) 0.2168(5) 0.0735(5) 0.0355(14) Uani 1 1 d .
H7A H 0.4942 0.2510 0.0919 0.043 Uiso 1 1 calc R
B8 B 0.4325(3) 0.1489(4) -0.0569(5) 0.0314(13) Uani 1 1 d .
H8A H 0.4689 0.1370 -0.1254 0.038 Uiso 1 1 calc R
B9 B 0.3764(3) 0.0565(4) -0.0222(5) 0.0343(14) Uani 1 1 d .
H9 H 0.3759 -0.0171 -0.0685 0.041 Uiso 1 1 calc R
B10 B 0.3571(3) 0.0661(4) 0.1296(5) 0.0349(14) Uani 1 1 d .
H10 H 0.3439 -0.0004 0.1834 0.042 Uiso 1 1 calc R
B11 B 0.4013(3) 0.1668(4) 0.1882(5) 0.0329(13) Uani 1 1 d .
H11 H 0.4172 0.1685 0.2814 0.040 Uiso 1 1 calc R
B12 B 0.4349(3) 0.0864(4) 0.0818(5) 0.0338(13) Uani 1 1 d .
H12 H 0.4729 0.0330 0.1047 0.041 Uiso 1 1 calc R
H93 H 0.306(3) 0.453(4) -0.042(5) 0.046(17) Uiso 1 1 d .

loop_
_atom_site_aniso_label
_atom_site_aniso_U_11
_atom_site_aniso_U_22
_atom_site_aniso_U_33
_atom_site_aniso_U_23
_atom_site_aniso_U_13
_atom_site_aniso_U_12
Co1 0.0231(4) 0.0133(4) 0.0205(4) 0.000 0.000 -0.0007(4)
Cl1 0.0273(6) 0.0181(5) 0.0221(5) 0.0013(4) -0.0005(4) 0.0021(4)
O1 0.0297(17) 0.0113(15) 0.0238(17) 0.0032(13) 0.0005(14) -0.0007(13)
N1 0.025(2) 0.0161(19) 0.0231(19) 0.0012(15) 0.0005(16) -0.0006(16)
C1 0.028(2) 0.015(2) 0.023(2) -0.0002(18) 0.000(2) 0.0041(19)
C2 0.030(3) 0.027(3) 0.023(2) -0.003(2) -0.004(2) 0.003(2)
C3 0.031(2) 0.010(2) 0.024(2) -0.0017(18) -0.001(2) 0.0007(18)
C4 0.022(2) 0.020(2) 0.021(2) 0.0038(18) -0.0050(19) 0.0032(18)
C5 0.029(3) 0.020(2) 0.024(2) 0.0002(19) -0.005(2) 0.003(2)
C6 0.030(3) 0.020(2) 0.036(3) -0.003(2) -0.008(2) -0.003(2)
C7 0.024(2) 0.029(3) 0.035(3) -0.002(2) 0.002(2) -0.003(2)
C8 0.030(2) 0.024(2) 0.025(2) -0.0059(19) 0.004(2) -0.002(2)
B3 0.027(3) 0.025(3) 0.029(3) 0.002(2) 0.001(2) 0.002(2)
B4 0.039(3) 0.021(3) 0.026(3) -0.006(2) 0.002(3) 0.010(2)
B5 0.041(3) 0.013(3) 0.024(3) 0.007(2) 0.001(2) -0.001(2)
B6 0.032(3) 0.032(3) 0.024(3) -0.001(2) 0.002(2) 0.003(2)
B7 0.032(3) 0.039(4) 0.035(3) -0.002(3) -0.001(3) 0.013(3)
B8 0.037(3) 0.031(3) 0.027(3) -0.002(2) 0.003(2) 0.011(3)
B9 0.052(4) 0.018(3) 0.033(3) -0.003(2) -0.004(3) 0.013(3)
B10 0.046(4) 0.028(3) 0.032(3) 0.006(2) 0.003(3) 0.006(3)
B11 0.037(3) 0.033(3) 0.030(3) -0.002(2) -0.004(3) 0.016(3)
B12 0.038(3) 0.027(3) 0.036(3) 0.001(3) 0.000(3) 0.015(3)

loop_
_atom_type_symbol
_atom_type_description
_atom_type_scat_dispersion_real
_atom_type_scat_dispersion_imag
_atom_type_scat_source
C C 0.0033 0.0016 'International Tables Vol C Tables 4.2.6.8 and 6.1.1.4'
H H 0.0000 0.0000 'International Tables Vol C Tables 4.2.6.8 and 6.1.1.4'
B B 0.0013 0.0007 'International Tables Vol C Tables 4.2.6.8 and 6.1.1.4'
N N 0.0061 0.0033 'International Tables Vol C Tables 4.2.6.8 and 6.1.1.4'
O O 0.0106 0.0060 'International Tables Vol C Tables 4.2.6.8 and 6.1.1.4'
Co Co 0.3494 0.9721 'International Tables Vol C Tables 4.2.6.8 and 6.1.1.4'
Cl Cl 0.1484 0.1585 'International Tables Vol C Tables 4.2.6.8 and 6.1.1.4'

loop_
_geom_angle_atom_site_label_1
_geom_angle_atom_site_label_2
_geom_angle_atom_site_label_3
_geom_angle
_geom_angle_site_symmetry_1
_geom_angle_site_symmetry_3
N1 Co1 N1 154.8(2) . 2_565
N1 Co1 O1 74.02(12) . .
N1 Co1 O1 87.64(12) 2_565 .
N1 Co1 O1 87.64(12) . 2_565
N1 Co1 O1 74.02(12) 2_565 2_565
O1 Co1 O1 86.79(16) . 2_565
N1 Co1 Cl1 103.34(10) . .
N1 Co1 Cl1 94.24(10) 2_565 .
O1 Co1 Cl1 92.15(8) . .
O1 Co1 Cl1 168.24(8) 2_565 .
N1 Co1 Cl1 94.24(10) . 2_565
N1 Co1 Cl1 103.34(10) 2_565 2_565
O1 Co1 Cl1 168.24(8) . 2_565
O1 Co1 Cl1 92.15(8) 2_565 2_565
Cl1 Co1 Cl1 91.23(6) . 2_565
C3 O1 Co1 117.6(3) . .
C4 N1 C8 117.4(4) . .
C4 N1 Co1 120.5(3) . .
C8 N1 Co1 121.6(3) . .
C3 C1 C2 117.7(3) . .
C3 C1 B5 124.3(4) . .
C2 C1 B5 110.1(3) . .
C3 C1 B4 119.8(4) . .
C2 C1 B4 110.3(4) . .
B5 C1 B4 62.5(3) . .
C3 C1 B3 113.5(3) . .
C2 C1 B3 61.1(3) . .
B5 C1 B3 113.6(4) . .
B4 C1 B3 62.2(3) . .
C3 C1 B6 119.7(4) . .
C2 C1 B6 61.5(3) . .
B5 C1 B6 62.0(3) . .
B4 C1 B6 114.0(3) . .
B3 C1 B6 114.3(4) . .
C1 C2 B11 112.5(4) . .
C1 C2 B7 112.2(4) . .
B11 C2 B7 63.2(3) . .
C1 C2 B3 61.9(3) . .
B11 C2 B3 115.2(4) . .
B7 C2 B3 62.5(3) . .
C1 C2 B6 62.0(3) . .
B11 C2 B6 63.0(3) . .
B7 C2 B6 115.5(4) . .
B3 C2 B6 115.4(4) . .
O1 C3 C4 110.0(3) . .
O1 C3 C1 110.3(3) . .
C4 C3 C1 114.3(3) . .
N1 C4 C5 122.5(4) . .
N1 C4 C3 116.6(4) . .
C5 C4 C3 120.8(4) . .
C6 C5 C4 118.9(4) . .
C7 C6 C5 119.2(4) . .
C6 C7 C8 118.7(4) . .
N1 C8 C7 123.3(4) . .
C2 B3 C1 56.9(3) . .
C2 B3 B8 105.0(4) . .
C1 B3 B8 105.5(4) . .
C2 B3 B7 58.5(3) . .
C1 B3 B7 105.0(4) . .
B8 B3 B7 60.6(3) . .
C2 B3 B4 104.3(4) . .
C1 B3 B4 58.9(3) . .
B8 B3 B4 60.2(3) . .
B7 B3 B4 108.3(4) . .
C1 B4 B9 104.8(4) . .
C1 B4 B8 105.0(4) . .
B9 B4 B8 60.3(3) . .
C1 B4 B3 58.9(3) . .
B9 B4 B3 107.5(4) . .
B8 B4 B3 59.4(3) . .
C1 B4 B5 58.6(3) . .
B9 B4 B5 60.1(3) . .
B8 B4 B5 108.4(4) . .
B3 B4 B5 107.8(4) . .
C1 B5 B9 104.5(4) . .
C1 B5 B6 59.4(3) . .
B9 B5 B6 108.4(4) . .
C1 B5 B4 58.9(3) . .
B9 B5 B4 59.4(3) . .
B6 B5 B4 108.9(4) . .
C1 B5 B10 105.4(4) . .
B9 B5 B10 60.5(3) . .
B6 B5 B10 60.1(3) . .
B4 B5 B10 108.4(4) . .
C2 B6 C1 56.5(3) . .
C2 B6 B5 103.4(4) . .
C1 B6 B5 58.5(3) . .
C2 B6 B10 103.8(4) . .
C1 B6 B10 104.8(4) . .
B5 B6 B10 60.2(3) . .
C2 B6 B11 57.9(3) . .
C1 B6 B11 104.0(4) . .
B5 B6 B11 107.7(4) . .
B10 B6 B11 60.0(3) . .
C2 B7 B3 59.0(3) . .
C2 B7 B12 104.3(4) . .
B3 B7 B12 108.1(4) . .
C2 B7 B8 104.5(4) . .
B3 B7 B8 59.5(3) . .
B12 B7 B8 60.7(3) . .
C2 B7 B11 58.4(3) . .
B3 B7 B11 108.3(4) . .
B12 B7 B11 60.1(3) . .
B8 B7 B11 108.7(4) . .
B3 B8 B4 60.4(3) . .
B3 B8 B9 107.6(4) . .
B4 B8 B9 59.5(3) . .
B3 B8 B7 59.9(3) . .
B4 B8 B7 108.0(4) . .
B9 B8 B7 107.2(4) . .
B3 B8 B12 107.5(4) . .
B4 B8 B12 107.5(4) . .
B9 B8 B12 59.7(3) . .
B7 B8 B12 59.5(3) . .
B4 B9 B5 60.5(3) . .
B4 B9 B8 60.2(3) . .
B5 B9 B8 108.6(4) . .
B4 B9 B12 108.8(4) . .
B5 B9 B12 108.1(4) . .
B8 B9 B12 60.7(3) . .
B4 B9 B10 109.0(4) . .
B5 B9 B10 60.1(3) . .
B8 B9 B10 109.0(4) . .
B12 B9 B10 60.0(3) . .
B6 B10 B5 59.7(3) . .
B6 B10 B12 108.0(4) . .
B5 B10 B12 107.3(4) . .
B6 B10 B11 60.1(3) . .
B5 B10 B11 107.3(4) . .
B12 B10 B11 59.8(3) . .
B6 B10 B9 107.3(4) . .
B5 B10 B9 59.5(3) . .
B12 B10 B9 59.7(3) . .
B11 B10 B9 107.1(4) . .
C2 B11 B12 104.1(4) . .
C2 B11 B7 58.4(3) . .
B12 B11 B7 59.8(3) . .
C2 B11 B10 104.6(4) . .
B12 B11 B10 60.1(3) . .
B7 B11 B10 108.0(4) . .
C2 B11 B6 59.1(3) . .
B12 B11 B6 108.0(4) . .
B7 B11 B6 108.4(4) . .
B10 B11 B6 59.9(3) . .
B7 B12 B9 107.3(4) . .
B7 B12 B11 60.2(3) . .
B9 B12 B11 107.9(4) . .
B7 B12 B10 108.3(4) . .
B9 B12 B10 60.4(3) . .
B11 B12 B10 60.1(3) . .
B7 B12 B8 59.8(3) . .
B9 B12 B8 59.6(3) . .
B11 B12 B8 108.1(4) . .
B10 B12 B8 108.4(4) . .

loop_
_geom_bond_atom_site_label_1
_geom_bond_atom_site_label_2
_geom_bond_distance
_geom_bond_site_symmetry_2
Co1 N1 2.132(3) .
Co1 N1 2.132(4) 2_565
Co1 O1 2.222(3) .
Co1 O1 2.222(3) 2_565
Co1 Cl1 2.3872(12) .
Co1 Cl1 2.3872(12) 2_565
O1 C3 1.421(5) .
N1 C4 1.342(6) .
N1 C8 1.345(6) .
C1 C3 1.554(6) .
C1 C2 1.635(6) .
C1 B5 1.715(6) .
C1 B4 1.721(7) .
C1 B3 1.721(7) .
C1 B6 1.731(7) .
C2 B11 1.700(7) .
C2 B7 1.700(7) .
C2 B3 1.708(7) .
C2 B6 1.722(7) .
C3 C4 1.518(6) .
C4 C5 1.385(6) .
C5 C6 1.375(7) .
C6 C7 1.375(7) .
C7 C8 1.376(6) .
B3 B8 1.760(8) .
B3 B7 1.768(8) .
B3 B4 1.778(8) .
B4 B9 1.762(8) .
B4 B8 1.774(8) .
B4 B5 1.781(8) .
B5 B9 1.774(8) .
B5 B6 1.775(7) .
B5 B10 1.785(8) .
B6 B10 1.782(8) .
B6 B11 1.787(8) .
B7 B12 1.775(9) .
B7 B8 1.780(8) .
B7 B11 1.782(8) .
B8 B9 1.777(9) .
B8 B12 1.796(8) .
B9 B12 1.779(8) .
B9 B10 1.791(8) .
B10 B12 1.785(8) .
B10 B11 1.786(9) .
B11 B12 1.780(8) .

loop_
_geom_hbond_atom_site_label_D
_geom_hbond_atom_site_label_H
_geom_hbond_atom_site_label_A
_geom_hbond_distance_DH
_geom_hbond_distance_HA
_geom_hbond_distance_DA
_geom_hbond_angle_DHA
_geom_hbond_site_symmetry_A
O1 H93 Cl1 0.84(6) 2.28(6) 3.121(3) 173(5) 7_565
